data_7040042
loop_
_publ_author_name
'Liu, Jing-Jing'
'Lin, Yue-Jian'
'Li, Zhen-Hua'
'Jin, Guo-Xin'

_publ_section_title
;
 Self-assembled half-sandwich polyhedral cages via flexible Schiff-base
 ligands: an unusual macrocycle-to-cage conversion.
;
_journal_issue 35
_journal_name_full 'Dalton transactions (Cambridge, England : 2003)'
_journal_page_first 13675
_journal_page_last 13679
_journal_paper_doi 10.1039/c6dt02393b
_journal_volume 45
_journal_year 2016
_chemical_formula_sum 'C79 H101 F12 N11 O24 Rh4 S4'
_chemical_formula_weight 2356.58
_chemical_name_systematic
; 
 ? 
;
_space_group_crystal_system orthorhombic
_space_group_IT_number 19
_space_group_name_Hall 'P 2ac 2ab'
_space_group_name_H-M_alt 'P 21 21 21'
_symmetry_space_group_name_Hall 'P 2ac 2ab'
_symmetry_space_group_name_H-M 'P 21 21 21'
_atom_sites_solution_hydrogens geom
_audit_creation_method SHELXL-2013
_audit_update_record
;
2016-04-21 deposited with the CCDC.
2016-07-25 downloaded from the CCDC.
;
_cell_angle_alpha 90
_cell_angle_beta 90
_cell_angle_gamma 90
_cell_formula_units_Z 4
_cell_length_a 14.4394(11)
_cell_length_b 24.9880(19)
_cell_length_c 27.232(2)
_cell_measurement_reflns_used 9179
_cell_measurement_temperature 173(2)
_cell_measurement_theta_max 24.59
_cell_measurement_theta_min 2.28
_cell_volume 9825.6(13)
_computing_cell_refinement 'Bruker SAINT'
_computing_data_collection 'Bruker APEX2'
_computing_data_reduction 'Bruker SAINT'
_computing_molecular_graphics 'Bruker SHELXTL'
_computing_publication_material 'Bruker SHELXTL'
_computing_structure_refinement 'SHELXL-2013 (Sheldrick, 2013)'
_computing_structure_solution 'SHELXS-97 (Sheldrick, 2008)'
_diffrn_ambient_temperature 173(2)
_diffrn_measured_fraction_theta_full 0.999
_diffrn_measured_fraction_theta_max 0.998
_diffrn_measurement_device_type 'Bruker APEX-II CCD'
_diffrn_measurement_method '\f and \w scans'
_diffrn_radiation_type MoK\a
_diffrn_radiation_wavelength 0.71073
_diffrn_reflns_av_R_equivalents 0.0722
_diffrn_reflns_av_unetI/netI 0.0836
_diffrn_reflns_Laue_measured_fraction_full 0.999
_diffrn_reflns_Laue_measured_fraction_max 0.998
_diffrn_reflns_limit_h_max 17
_diffrn_reflns_limit_h_min -18
_diffrn_reflns_limit_k_max 31
_diffrn_reflns_limit_k_min -31
_diffrn_reflns_limit_l_max 29
_diffrn_reflns_limit_l_min -34
_diffrn_reflns_number 69477
_diffrn_reflns_point_group_measured_fraction_full 0.999
_diffrn_reflns_point_group_measured_fraction_max 0.998
_diffrn_reflns_theta_full 25.242
_diffrn_reflns_theta_max 26.983
_diffrn_reflns_theta_min 1.106
_exptl_absorpt_coefficient_mu 0.842
_exptl_absorpt_correction_T_max 0.746
_exptl_absorpt_correction_T_min 0.618
_exptl_absorpt_correction_type multi-scan
_exptl_absorpt_process_details sadabs
_exptl_crystal_colour yellow
_exptl_crystal_density_diffrn 1.593
_exptl_crystal_description sheet
_exptl_crystal_F_000 4784
_exptl_crystal_size_max 0.360
_exptl_crystal_size_mid 0.210
_exptl_crystal_size_min 0.080
_platon_squeeze_details
; 
 In asymmetric unit of this data, there was one disordered 
 acetonitrile molecule which could not be restrained 
 properly. Therefore, SQUEEZE algorithm was used to omit 
 it. 
;
_refine_diff_density_max 1.051
_refine_diff_density_min -0.943
_refine_diff_density_rms 0.112
_refine_ls_abs_structure_details
; 
 Refined as an inversion twin. 
;
_refine_ls_abs_structure_Flack 0.16(4)
_refine_ls_extinction_method none
_refine_ls_goodness_of_fit_ref 0.984
_refine_ls_hydrogen_treatment constr
_refine_ls_matrix_type full
_refine_ls_number_parameters 1203
_refine_ls_number_reflns 21374
_refine_ls_number_restraints 49
_refine_ls_restrained_S_all 0.990
_refine_ls_R_factor_all 0.0777
_refine_ls_R_factor_gt 0.0513
_refine_ls_shift/su_max 0.007
_refine_ls_shift/su_mean 0.000
_refine_ls_structure_factor_coef Fsqd
_refine_ls_weighting_details
; 
 w=1/[\s^2^(Fo^2^)+(0.0688P)^2^] 
 where P=(Fo^2^+2Fc^2^)/3 
;
_refine_ls_weighting_scheme calc
_refine_ls_wR_factor_gt 0.1173
_refine_ls_wR_factor_ref 0.1284
_reflns_Friedel_coverage 0.846
_reflns_Friedel_fraction_full 0.999
_reflns_Friedel_fraction_max 0.998
_reflns_number_gt 15716
_reflns_number_total 21374
_reflns_threshold_expression 'I > 2\s(I)'
_cod_data_source_file c6dt02393b2.cif
_cod_data_source_block 5
_cod_depositor_comments 'Adding full bibliography for 7040038--7040042.cif.'
_cod_original_cell_volume 9825.7(13)
_cod_database_code 7040042
_shelx_space_group_comment
; 
The symmetry employed for this shelxl refinement is uniquely defined 
by the following loop, which should always be used as a source of 
symmetry information in preference to the above space-group names. 
They are only intended as comments. 
;
_shelx_estimated_absorpt_t_min 0.752
_shelx_estimated_absorpt_t_max 0.936
_shelxl_version_number 2013-2

loop_
_space_group_symop_operation_xyz
'x, y, z'
'-x+1/2, -y, z+1/2'
'-x, y+1/2, -z+1/2'
'x+1/2, -y+1/2, -z'

loop_
_atom_site_label
_atom_site_type_symbol
_atom_site_fract_x
_atom_site_fract_y
_atom_site_fract_z
_atom_site_U_iso_or_equiv
_atom_site_adp_type
_atom_site_occupancy
_atom_site_site_symmetry_order
_atom_site_calc_flag
_atom_site_refinement_flags_posn
_atom_site_refinement_flags_adp
Rh1 Rh 0.83783(5) 0.59867(2) 1.07115(2) 0.02317(15) Uani 1 1 d . .
Rh2 Rh 0.67448(5) 0.42808(3) 1.16535(2) 0.02530(15) Uani 1 1 d . .
Rh3 Rh 0.31295(5) 0.57319(3) 0.58816(2) 0.02547(16) Uani 1 1 d . .
Rh4 Rh 0.16058(5) 0.39198(2) 0.67261(2) 0.02449(15) Uani 1 1 d . .
N1 N 0.7632(5) 0.5596(3) 1.0139(2) 0.0259(16) Uani 1 1 d . .
N2 N 0.5586(5) 0.5499(3) 0.8669(3) 0.0306(18) Uani 1 1 d . .
H2 H 0.5354 0.5728 0.8881 0.037 Uiso 1 1 calc R U
N3 N 0.5221(5) 0.5455(3) 0.8206(2) 0.0295(17) Uani 1 1 d . .
N4 N 0.3531(5) 0.5720(3) 0.6632(2) 0.0270(15) Uani 1 1 d . .
N5 N 0.2310(5) 0.4268(3) 0.7333(3) 0.0301(16) Uani 1 1 d . .
N6 N 0.4298(6) 0.4410(3) 0.8841(3) 0.039(2) Uani 1 1 d . .
H6 H 0.4513 0.4153 0.8652 0.046 Uiso 1 1 calc R U
N7 N 0.4648(6) 0.4482(3) 0.9308(3) 0.041(2) Uani 1 1 d . .
N8 N 0.6302(5) 0.4275(3) 1.0912(3) 0.0288(16) Uani 1 1 d . .
O1 O 0.8743(4) 0.5192(2) 1.0972(2) 0.0257(13) Uani 1 1 d . .
O2 O 0.7230(4) 0.5803(2) 1.1179(2) 0.0248(13) Uani 1 1 d . .
O3 O 0.6608(4) 0.5122(2) 1.1585(2) 0.0286(13) Uani 1 1 d . .
O4 O 0.8075(4) 0.4500(2) 1.1351(2) 0.0298(14) Uani 1 1 d . .
O5 O 0.1805(4) 0.5454(2) 0.6153(2) 0.0280(14) Uani 1 1 d . .
O6 O 0.3341(4) 0.4891(2) 0.5920(2) 0.0280(12) Uani 1 1 d . .
O7 O 0.2749(4) 0.4173(2) 0.6296(2) 0.0251(13) Uani 1 1 d . .
O8 O 0.1220(4) 0.4731(2) 0.6519(2) 0.0254(13) Uani 1 1 d . .
O9 O 0.6597(6) 0.4830(3) 0.8532(3) 0.054(2) Uani 1 1 d . .
O10 O 0.3305(6) 0.5120(3) 0.8907(2) 0.0464(17) Uani 1 1 d . .
O11 O 0.9992(8) 0.1191(3) 0.6668(4) 0.088(3) Uani 1 1 d . .
O12 O 0.9975(7) 0.1957(4) 0.7216(3) 0.075(3) Uani 1 1 d . .
O13 O 1.0880(7) 0.1985(4) 0.6449(4) 0.082(3) Uani 1 1 d . .
O14 O -0.0297(7) 0.8660(3) 0.0839(4) 0.077(3) Uani 1 1 d . .
O15 O 0.0441(9) 0.8262(5) 0.0095(4) 0.117(4) Uani 1 1 d . .
O16 O -0.0790(8) 0.7822(4) 0.0425(5) 0.121(5) Uani 1 1 d . U
O17 O 0.5014(6) 0.3465(3) 0.8401(4) 0.076(3) Uani 1 1 d . .
O18 O 0.3515(6) 0.3109(4) 0.8152(5) 0.099(4) Uani 1 1 d . .
O19 O 0.4508(9) 0.2588(4) 0.8687(4) 0.097(4) Uani 1 1 d . .
O20 O 0.9376(8) 0.4490(4) 0.8988(4) 0.100(4) Uani 1 1 d . U
O21 O 1.0554(10) 0.3805(7) 0.8954(7) 0.186(8) Uani 1 1 d . U
O22 O 0.9455(11) 0.3909(9) 0.8284(4) 0.195(9) Uani 1 1 d . U
S1 S 1.0119(2) 0.17549(12) 0.67224(12) 0.0571(8) Uani 1 1 d . .
S2 S -0.0148(3) 0.81808(13) 0.05874(16) 0.0782(12) Uani 1 1 d D .
S3 S 0.4452(2) 0.29947(12) 0.83177(13) 0.0598(8) Uani 1 1 d . .
S4 S 0.9670(3) 0.3994(2) 0.87817(14) 0.0961(16) Uani 1 1 d . .
F1 F 0.8344(7) 0.1828(5) 0.6578(4) 0.131(4) Uani 1 1 d . .
F2 F 0.9122(7) 0.1855(5) 0.5926(3) 0.111(3) Uani 1 1 d . .
F3 F 0.9109(8) 0.2539(4) 0.6445(4) 0.118(4) Uani 1 1 d . .
F4 F 0.1441(7) 0.8108(4) 0.1008(6) 0.169(6) Uani 1 1 d D U
F5 F 0.0286(10) 0.7660(7) 0.1333(5) 0.180(6) Uani 1 1 d D U
F6 F 0.0927(8) 0.7381(4) 0.0774(6) 0.173(6) Uani 1 1 d D U
F7 F 0.4556(9) 0.2254(4) 0.7652(4) 0.138(4) Uani 1 1 d . .
F8 F 0.4950(9) 0.3003(5) 0.7417(4) 0.139(4) Uani 1 1 d . .
F9 F 0.5869(7) 0.2563(4) 0.7866(4) 0.114(3) Uani 1 1 d . .
F10 F 0.8031(13) 0.3563(7) 0.8970(6) 0.198(7) Uani 1 1 d . .
F11 F 0.9120(17) 0.3001(5) 0.8960(8) 0.265(12) Uani 1 1 d . .
F12 F 0.8959(14) 0.3497(6) 0.9549(5) 0.212(9) Uani 1 1 d . .
C1 C 0.7268(6) 0.5332(3) 1.1334(3) 0.0244(19) Uani 1 1 d . .
C2 C 0.8108(6) 0.4974(3) 1.1214(3) 0.0245(18) Uani 1 1 d . .
C3 C 0.1842(6) 0.4971(3) 0.6285(3) 0.0236(18) Uani 1 1 d . .
C4 C 0.2713(6) 0.4651(3) 0.6153(3) 0.0236(18) Uani 1 1 d . .
C5 C 0.6731(6) 0.5706(3) 1.0073(3) 0.0297(18) Uani 1 1 d . .
H5 H 0.6402 0.5883 1.0328 0.036 Uiso 1 1 calc R U
C6 C 0.6267(7) 0.5571(4) 0.9650(3) 0.035(2) Uani 1 1 d . .
H6A H 0.5629 0.5657 0.9614 0.043 Uiso 1 1 calc R U
C7 C 0.6726(7) 0.5312(3) 0.9278(3) 0.0309(19) Uani 1 1 d . .
C8 C 0.7657(7) 0.5176(4) 0.9356(3) 0.040(2) Uani 1 1 d . .
H8 H 0.7993 0.4987 0.9111 0.048 Uiso 1 1 calc R U
C9 C 0.8075(7) 0.5315(4) 0.9784(3) 0.040(2) Uani 1 1 d . .
H9 H 0.8700 0.5213 0.9836 0.048 Uiso 1 1 calc R U
C10 C 0.6295(7) 0.5190(4) 0.8790(3) 0.038(2) Uani 1 1 d . .
C11 C 0.4551(7) 0.5765(4) 0.8093(3) 0.036(2) Uani 1 1 d . .
H11 H 0.4288 0.6003 0.8326 0.043 Uiso 1 1 calc R U
C12 C 0.3097(6) 0.6001(4) 0.6968(3) 0.033(2) Uani 1 1 d . .
H12 H 0.2562 0.6198 0.6875 0.040 Uiso 1 1 calc R U
C13 C 0.3391(7) 0.6024(4) 0.7458(3) 0.037(2) Uani 1 1 d . .
H13 H 0.3058 0.6223 0.7696 0.045 Uiso 1 1 calc R U
C14 C 0.4201(6) 0.5738(4) 0.7583(3) 0.032(2) Uani 1 1 d . .
C15 C 0.4640(7) 0.5430(4) 0.7230(3) 0.034(2) Uani 1 1 d . .
H15 H 0.5167 0.5221 0.7312 0.040 Uiso 1 1 calc R U
C16 C 0.4304(6) 0.5433(3) 0.6759(3) 0.029(2) Uani 1 1 d . .
H16 H 0.4615 0.5230 0.6514 0.035 Uiso 1 1 calc R U
C17 C 0.5553(6) 0.4551(4) 1.0776(3) 0.031(2) Uani 1 1 d . .
H17 H 0.5242 0.4764 1.1014 0.037 Uiso 1 1 calc R U
C18 C 0.5213(7) 0.4539(4) 1.0299(3) 0.035(2) Uani 1 1 d . .
H18 H 0.4681 0.4742 1.0214 0.041 Uiso 1 1 calc R U
C19 C 0.5650(7) 0.4231(4) 0.9950(3) 0.033(2) Uani 1 1 d . .
C20 C 0.6420(7) 0.3941(4) 1.0099(3) 0.039(2) Uani 1 1 d . .
H20 H 0.6740 0.3719 0.9873 0.046 Uiso 1 1 calc R U
C21 C 0.6708(7) 0.3979(4) 1.0567(3) 0.036(2) Uani 1 1 d . .
H21 H 0.7242 0.3781 1.0658 0.043 Uiso 1 1 calc R U
C22 C 0.5308(8) 0.4183(4) 0.9440(4) 0.043(3) Uani 1 1 d . .
H22 H 0.5577 0.3934 0.9218 0.052 Uiso 1 1 calc R U
C23 C 0.3620(7) 0.4738(4) 0.8677(3) 0.036(2) Uani 1 1 d . .
C24 C 0.3218(6) 0.4189(4) 0.7395(3) 0.033(2) Uani 1 1 d . .
H24 H 0.3558 0.4027 0.7136 0.040 Uiso 1 1 calc R U
C25 C 0.3682(6) 0.4333(4) 0.7817(3) 0.037(2) Uani 1 1 d . .
H25 H 0.4327 0.4267 0.7847 0.045 Uiso 1 1 calc R U
C26 C 0.3198(6) 0.4574(3) 0.8196(3) 0.030(2) Uani 1 1 d . .
C27 C 0.2273(7) 0.4670(4) 0.8128(4) 0.042(3) Uani 1 1 d . .
H27 H 0.1924 0.4840 0.8379 0.050 Uiso 1 1 calc R U
C28 C 0.1845(7) 0.4520(4) 0.7696(3) 0.042(3) Uani 1 1 d . .
H28 H 0.1205 0.4596 0.7653 0.051 Uiso 1 1 calc R U
C29 C 0.8275(6) 0.6815(3) 1.0582(3) 0.0293(19) Uani 1 1 d . .
C30 C 0.8662(6) 0.6729(4) 1.1065(4) 0.036(2) Uani 1 1 d . .
C31 C 0.9494(6) 0.6435(3) 1.1015(3) 0.031(2) Uani 1 1 d . .
C32 C 0.9651(6) 0.6359(4) 1.0500(3) 0.031(2) Uani 1 1 d . .
C33 C 0.8916(7) 0.6599(4) 1.0234(3) 0.033(2) Uani 1 1 d . .
C34 C 0.7410(7) 0.7123(4) 1.0461(4) 0.044(3) Uani 1 1 d . .
H34A H 0.7565 0.7501 1.0414 0.066 Uiso 1 1 calc R U
H34B H 0.6967 0.7088 1.0731 0.066 Uiso 1 1 calc R U
H34C H 0.7136 0.6979 1.0159 0.066 Uiso 1 1 calc R U
C35 C 0.8218(7) 0.6913(4) 1.1530(4) 0.043(3) Uani 1 1 d . .
H35A H 0.8477 0.6714 1.1808 0.064 Uiso 1 1 calc R U
H35B H 0.7549 0.6851 1.1513 0.064 Uiso 1 1 calc R U
H35C H 0.8336 0.7296 1.1575 0.064 Uiso 1 1 calc R U
C36 C 1.0126(7) 0.6256(4) 1.1415(4) 0.038(2) Uani 1 1 d . .
H36A H 1.0736 0.6420 1.1370 0.057 Uiso 1 1 calc R U
H36B H 1.0187 0.5865 1.1405 0.057 Uiso 1 1 calc R U
H36C H 0.9870 0.6364 1.1734 0.057 Uiso 1 1 calc R U
C37 C 1.0487(7) 0.6088(4) 1.0280(4) 0.041(2) Uani 1 1 d . .
H37A H 1.0331 0.5951 0.9953 0.061 Uiso 1 1 calc R U
H37B H 1.0678 0.5791 1.0492 0.061 Uiso 1 1 calc R U
H37C H 1.0995 0.6346 1.0253 0.061 Uiso 1 1 calc R U
C38 C 0.8807(8) 0.6609(5) 0.9690(4) 0.056(3) Uani 1 1 d . .
H38A H 0.9167 0.6317 0.9544 0.085 Uiso 1 1 calc R U
H38B H 0.9029 0.6952 0.9562 0.085 Uiso 1 1 calc R U
H38C H 0.8151 0.6564 0.9606 0.085 Uiso 1 1 calc R U
C39 C 0.6908(7) 0.3505(4) 1.1948(4) 0.040(2) Uani 1 1 d . .
C40 C 0.7198(7) 0.3895(5) 1.2311(4) 0.045(3) Uani 1 1 d . .
C41 C 0.6456(8) 0.4231(4) 1.2420(3) 0.043(3) Uani 1 1 d . .
C42 C 0.5665(7) 0.4052(4) 1.2134(3) 0.035(2) Uani 1 1 d . .
C43 C 0.5936(7) 0.3600(4) 1.1863(3) 0.034(2) Uani 1 1 d . .
C44 C 0.7486(10) 0.3085(5) 1.1731(5) 0.073(4) Uani 1 1 d . .
H44A H 0.8135 0.3200 1.1730 0.109 Uiso 1 1 calc R U
H44B H 0.7284 0.3016 1.1393 0.109 Uiso 1 1 calc R U
H44C H 0.7426 0.2756 1.1925 0.109 Uiso 1 1 calc R U
C45 C 0.8152(8) 0.3937(6) 1.2526(5) 0.086(5) Uani 1 1 d . .
H45A H 0.8612 0.3911 1.2262 0.128 Uiso 1 1 calc R U
H45B H 0.8248 0.3645 1.2761 0.128 Uiso 1 1 calc R U
H45C H 0.8218 0.4281 1.2694 0.128 Uiso 1 1 calc R U
C46 C 0.6411(12) 0.4689(5) 1.2776(4) 0.078(5) Uani 1 1 d . .
H46A H 0.6101 0.4572 1.3078 0.116 Uiso 1 1 calc R U
H46B H 0.6061 0.4985 1.2630 0.116 Uiso 1 1 calc R U
H46C H 0.7040 0.4810 1.2854 0.116 Uiso 1 1 calc R U
C47 C 0.4709(8) 0.4276(5) 1.2158(4) 0.060(3) Uani 1 1 d . .
H47A H 0.4361 0.4167 1.1866 0.089 Uiso 1 1 calc R U
H47B H 0.4741 0.4668 1.2172 0.089 Uiso 1 1 calc R U
H47C H 0.4396 0.4142 1.2453 0.089 Uiso 1 1 calc R U
C48 C 0.5372(9) 0.3276(5) 1.1512(4) 0.062(4) Uani 1 1 d . .
H48A H 0.4992 0.3019 1.1696 0.093 Uiso 1 1 calc R U
H48B H 0.5785 0.3082 1.1289 0.093 Uiso 1 1 calc R U
H48C H 0.4970 0.3514 1.1322 0.093 Uiso 1 1 calc R U
C49 C 0.3282(8) 0.6551(3) 0.5699(4) 0.042(2) Uani 1 1 d . .
C50 C 0.4147(7) 0.6286(4) 0.5666(4) 0.037(2) Uani 1 1 d . .
C51 C 0.4076(7) 0.5877(4) 0.5293(4) 0.039(2) Uani 1 1 d . .
C52 C 0.3150(7) 0.5895(4) 0.5110(3) 0.039(2) Uani 1 1 d . .
C53 C 0.2667(7) 0.6306(4) 0.5353(4) 0.041(3) Uani 1 1 d . .
C54 C 0.3069(11) 0.7020(4) 0.6028(5) 0.068(4) Uani 1 1 d . .
H54A H 0.3415 0.6984 0.6336 0.102 Uiso 1 1 calc R U
H54B H 0.2403 0.7028 0.6099 0.102 Uiso 1 1 calc R U
H54C H 0.3249 0.7353 0.5864 0.102 Uiso 1 1 calc R U
C55 C 0.5019(8) 0.6413(5) 0.5942(4) 0.057(3) Uani 1 1 d . .
H55A H 0.5438 0.6105 0.5929 0.085 Uiso 1 1 calc R U
H55B H 0.4867 0.6493 0.6285 0.085 Uiso 1 1 calc R U
H55C H 0.5321 0.6724 0.5793 0.085 Uiso 1 1 calc R U
C56 C 0.4804(8) 0.5494(4) 0.5165(4) 0.054(3) Uani 1 1 d . .
H56A H 0.4549 0.5131 0.5168 0.081 Uiso 1 1 calc R U
H56B H 0.5309 0.5520 0.5405 0.081 Uiso 1 1 calc R U
H56C H 0.5042 0.5576 0.4837 0.081 Uiso 1 1 calc R U
C57 C 0.2787(11) 0.5531(5) 0.4701(4) 0.071(4) Uani 1 1 d . .
H57A H 0.2149 0.5425 0.4776 0.106 Uiso 1 1 calc R U
H57B H 0.3178 0.5211 0.4679 0.106 Uiso 1 1 calc R U
H57C H 0.2802 0.5724 0.4388 0.106 Uiso 1 1 calc R U
C58 C 0.1663(8) 0.6462(5) 0.5283(5) 0.065(3) Uani 1 1 d . .
H58A H 0.1629 0.6801 0.5104 0.098 Uiso 1 1 calc R U
H58B H 0.1365 0.6502 0.5604 0.098 Uiso 1 1 calc R U
H58C H 0.1344 0.6182 0.5095 0.098 Uiso 1 1 calc R U
C59 C 0.1705(6) 0.3078(3) 0.6780(3) 0.032(2) Uani 1 1 d . .
C60 C 0.1047(7) 0.3255(4) 0.7136(3) 0.036(2) Uani 1 1 d . .
C61 C 0.0309(6) 0.3538(4) 0.6884(4) 0.033(2) Uani 1 1 d . .
C62 C 0.0510(7) 0.3490(4) 0.6377(3) 0.034(2) Uani 1 1 d . .
C63 C 0.1354(7) 0.3201(3) 0.6303(3) 0.032(2) Uani 1 1 d . .
C64 C 0.2578(7) 0.2766(4) 0.6893(4) 0.043(3) Uani 1 1 d . .
H64A H 0.2866 0.2909 0.7191 0.064 Uiso 1 1 calc R U
H64B H 0.3011 0.2798 0.6618 0.064 Uiso 1 1 calc R U
H64C H 0.2423 0.2388 0.6944 0.064 Uiso 1 1 calc R U
C65 C 0.1112(8) 0.3178(4) 0.7681(3) 0.045(3) Uani 1 1 d . .
H65A H 0.0895 0.2819 0.7767 0.068 Uiso 1 1 calc R U
H65B H 0.0726 0.3446 0.7847 0.068 Uiso 1 1 calc R U
H65C H 0.1758 0.3221 0.7785 0.068 Uiso 1 1 calc R U
C66 C -0.0507(7) 0.3784(4) 0.7099(4) 0.045(3) Uani 1 1 d . .
H66A H -0.0663 0.4110 0.6917 0.068 Uiso 1 1 calc R U
H66B H -0.0380 0.3875 0.7443 0.068 Uiso 1 1 calc R U
H66C H -0.1027 0.3533 0.7084 0.068 Uiso 1 1 calc R U
C67 C -0.0092(7) 0.3713(4) 0.5975(4) 0.046(3) Uani 1 1 d . .
H67A H -0.0557 0.3446 0.5882 0.069 Uiso 1 1 calc R U
H67B H 0.0292 0.3802 0.5690 0.069 Uiso 1 1 calc R U
H67C H -0.0403 0.4037 0.6093 0.069 Uiso 1 1 calc R U
C68 C 0.1839(8) 0.3076(4) 0.5831(4) 0.045(3) Uani 1 1 d . .
H68A H 0.2507 0.3127 0.5873 0.067 Uiso 1 1 calc R U
H68B H 0.1613 0.3316 0.5573 0.067 Uiso 1 1 calc R U
H68C H 0.1715 0.2704 0.5738 0.067 Uiso 1 1 calc R U
C69 C 0.9162(11) 0.1993(6) 0.6407(6) 0.078(4) Uani 1 1 d . .
C70 C 0.0646(7) 0.7909(4) 0.0931(4) 0.049(3) Uani 1 1 d D .
C71 C 0.4953(10) 0.2709(6) 0.7802(5) 0.066(4) Uani 1 1 d . .
C72 C 0.8910(17) 0.3493(9) 0.9099(8) 0.112(7) Uani 1 1 d . .
C73 C 0.8272(10) 0.5771(5) 0.2512(4) 0.056(3) Uani 1 1 d . .
C74 C 0.7848(9) 0.6109(5) 0.2888(5) 0.070(4) Uani 1 1 d . .
H74A H 0.7725 0.6465 0.2751 0.105 Uiso 1 1 calc R U
H74B H 0.8270 0.6142 0.3168 0.105 Uiso 1 1 calc R U
H74C H 0.7265 0.5948 0.2997 0.105 Uiso 1 1 calc R U
N9 N 0.8570(9) 0.5525(4) 0.2217(4) 0.073(3) Uani 1 1 d . .
C75 C 0.1919(9) 0.4210(5) 0.4904(4) 0.052(3) Uani 1 1 d . .
C76 C 0.2403(9) 0.3964(5) 0.4527(5) 0.062(3) Uani 1 1 d . .
H76A H 0.2918 0.4194 0.4425 0.093 Uiso 1 1 calc R U
H76B H 0.1987 0.3905 0.4248 0.093 Uiso 1 1 calc R U
H76C H 0.2645 0.3620 0.4642 0.093 Uiso 1 1 calc R U
N10 N 0.1573(9) 0.4422(4) 0.5237(4) 0.070(3) Uani 1 1 d . .
C77 C 0.8186(12) 0.2512(6) 0.7784(6) 0.091(5) Uani 1 1 d . .
O23 O 0.8397(7) 0.1943(3) 0.7798(4) 0.080(3) Uani 1 1 d . .
O24 O 0.0333(10) 0.5457(5) 0.9114(5) 0.129(5) Uani 1 1 d . .

loop_
_atom_site_aniso_label
_atom_site_aniso_U_11
_atom_site_aniso_U_22
_atom_site_aniso_U_33
_atom_site_aniso_U_23
_atom_site_aniso_U_13
_atom_site_aniso_U_12
Rh1 0.0198(3) 0.0265(3) 0.0232(3) 0.0058(3) -0.0002(3) 0.0010(3)
Rh2 0.0260(4) 0.0274(3) 0.0225(3) 0.0075(3) -0.0032(3) -0.0027(3)
Rh3 0.0263(4) 0.0260(3) 0.0241(3) 0.0009(3) -0.0047(3) -0.0028(3)
Rh4 0.0200(3) 0.0295(3) 0.0240(3) 0.0046(3) -0.0038(3) -0.0004(3)
N1 0.028(4) 0.034(4) 0.016(3) 0.005(3) -0.003(3) -0.001(3)
N2 0.026(4) 0.047(5) 0.019(4) -0.008(3) 0.000(3) 0.005(4)
N3 0.027(4) 0.042(4) 0.019(4) 0.004(3) 0.001(3) -0.004(3)
N4 0.026(4) 0.034(4) 0.022(3) -0.001(3) -0.001(3) 0.002(3)
N5 0.024(4) 0.037(4) 0.030(4) 0.000(4) -0.004(3) -0.001(4)
N6 0.042(5) 0.045(5) 0.029(4) 0.001(4) -0.012(4) -0.006(4)
N7 0.041(5) 0.050(5) 0.031(4) 0.010(4) -0.006(4) -0.016(4)
N8 0.027(4) 0.034(4) 0.025(4) 0.001(4) -0.005(3) -0.003(3)
O1 0.020(3) 0.029(3) 0.028(3) 0.006(3) 0.003(3) 0.006(3)
O2 0.023(3) 0.026(3) 0.025(3) 0.006(2) 0.003(2) -0.002(3)
O3 0.025(3) 0.033(3) 0.028(3) 0.005(2) 0.010(3) 0.000(3)
O4 0.031(4) 0.029(3) 0.029(3) 0.010(3) 0.002(3) 0.006(3)
O5 0.025(4) 0.032(3) 0.026(3) 0.002(2) 0.001(3) 0.001(3)
O6 0.024(3) 0.030(3) 0.030(3) -0.001(2) 0.002(3) 0.001(3)
O7 0.022(3) 0.028(3) 0.025(3) 0.001(2) -0.001(2) 0.000(3)
O8 0.019(3) 0.027(3) 0.031(3) 0.004(3) -0.001(3) 0.004(3)
O9 0.055(5) 0.065(5) 0.041(4) -0.014(4) -0.008(4) 0.023(4)
O10 0.055(5) 0.050(4) 0.034(4) -0.013(3) 0.006(4) 0.001(4)
O11 0.130(10) 0.045(5) 0.090(7) 0.015(5) -0.005(7) 0.020(5)
O12 0.095(7) 0.090(6) 0.039(5) -0.008(4) -0.007(5) 0.016(6)
O13 0.076(7) 0.094(7) 0.075(6) 0.003(6) 0.022(5) -0.023(6)
O14 0.068(6) 0.056(5) 0.108(8) -0.029(5) 0.011(6) -0.019(5)
O15 0.142(11) 0.115(9) 0.094(8) 0.000(7) 0.050(8) -0.015(9)
O16 0.104(9) 0.058(6) 0.201(13) 0.012(7) -0.088(9) -0.031(6)
O17 0.063(6) 0.056(5) 0.108(8) -0.024(5) -0.017(5) 0.004(5)
O18 0.046(5) 0.069(6) 0.182(12) 0.030(7) -0.017(7) -0.008(5)
O19 0.115(9) 0.087(8) 0.088(8) 0.038(6) 0.009(7) 0.020(7)
O20 0.098(8) 0.103(8) 0.099(8) -0.003(6) 0.019(7) 0.050(7)
O21 0.107(11) 0.216(17) 0.236(17) -0.075(14) -0.091(11) 0.088(11)
O22 0.164(14) 0.36(2) 0.064(8) -0.068(12) -0.027(8) 0.073(16)
S1 0.0565(19) 0.0584(17) 0.0564(19) 0.0038(15) -0.0094(16) -0.0001(15)
S2 0.080(3) 0.0507(19) 0.104(3) -0.0079(19) -0.039(2) 0.0054(18)
S3 0.062(2) 0.0447(16) 0.073(2) 0.0153(16) -0.0051(18) 0.0018(15)
S4 0.083(3) 0.143(4) 0.063(2) -0.034(3) -0.017(2) 0.055(3)
F1 0.064(6) 0.200(12) 0.128(9) 0.008(8) 0.002(6) 0.013(8)
F2 0.103(7) 0.175(10) 0.055(5) -0.016(6) -0.021(5) 0.026(7)
F3 0.117(9) 0.069(6) 0.167(10) 0.008(6) -0.054(7) 0.010(6)
F4 0.101(8) 0.091(7) 0.315(17) 0.039(9) -0.118(10) -0.010(6)
F5 0.137(11) 0.240(16) 0.163(12) 0.109(12) -0.009(10) 0.003(11)
F6 0.100(8) 0.090(7) 0.33(2) 0.027(10) -0.059(12) 0.001(6)
F7 0.159(11) 0.120(8) 0.136(9) -0.049(7) 0.026(8) -0.063(8)
F8 0.159(11) 0.188(11) 0.071(6) 0.032(7) 0.007(7) -0.032(9)
F9 0.079(7) 0.130(9) 0.134(9) -0.015(7) 0.011(6) 0.015(6)
F10 0.191(17) 0.25(2) 0.151(13) 0.028(12) -0.023(12) -0.054(15)
F11 0.39(3) 0.084(9) 0.32(2) -0.045(12) -0.12(2) 0.003(13)
F12 0.33(2) 0.199(15) 0.112(10) 0.038(10) -0.078(13) -0.078(15)
C1 0.029(5) 0.029(5) 0.016(4) 0.006(3) -0.003(4) -0.007(4)
C2 0.017(4) 0.035(5) 0.022(4) -0.003(4) -0.004(3) 0.003(4)
C3 0.025(5) 0.022(4) 0.024(4) -0.004(3) -0.009(4) 0.000(4)
C4 0.019(4) 0.031(5) 0.021(4) -0.004(4) -0.007(4) -0.001(4)
C5 0.025(5) 0.040(4) 0.024(4) 0.000(4) 0.001(4) 0.007(5)
C6 0.026(5) 0.053(6) 0.027(5) 0.006(4) 0.000(4) 0.013(4)
C7 0.030(5) 0.031(4) 0.032(4) 0.001(4) 0.002(4) 0.005(4)
C8 0.040(6) 0.053(6) 0.026(5) -0.015(5) 0.000(4) 0.011(5)
C9 0.023(5) 0.056(6) 0.040(5) 0.000(5) -0.001(4) 0.013(5)
C10 0.044(6) 0.042(6) 0.028(5) -0.003(4) 0.006(4) 0.005(5)
C11 0.036(5) 0.050(6) 0.022(4) 0.002(4) -0.003(4) -0.004(5)
C12 0.024(5) 0.043(5) 0.032(5) -0.004(4) -0.001(4) -0.001(4)
C13 0.031(5) 0.054(6) 0.027(4) -0.007(4) 0.000(4) 0.008(5)
C14 0.029(5) 0.037(5) 0.029(5) -0.001(4) -0.007(4) -0.005(5)
C15 0.027(5) 0.038(5) 0.036(5) 0.010(4) -0.002(4) -0.001(4)
C16 0.023(5) 0.036(5) 0.028(5) -0.001(4) -0.004(4) -0.002(4)
C17 0.028(5) 0.034(5) 0.031(5) 0.002(4) -0.005(4) 0.001(4)
C18 0.034(5) 0.043(5) 0.027(5) 0.009(4) -0.008(4) -0.001(5)
C19 0.041(5) 0.035(5) 0.023(4) 0.001(4) -0.004(4) -0.003(5)
C20 0.036(6) 0.045(6) 0.034(5) -0.007(4) 0.002(4) 0.003(5)
C21 0.040(6) 0.042(5) 0.025(4) 0.003(4) -0.002(4) -0.004(5)
C22 0.045(6) 0.048(6) 0.037(6) -0.006(5) 0.002(5) -0.003(5)
C23 0.035(6) 0.054(6) 0.019(4) 0.006(4) 0.002(4) -0.012(5)
C24 0.030(5) 0.043(5) 0.026(4) -0.001(4) 0.004(4) 0.003(4)
C25 0.024(5) 0.060(6) 0.027(5) 0.003(5) -0.002(4) -0.002(5)
C26 0.031(5) 0.039(5) 0.020(4) 0.000(3) -0.005(4) 0.001(4)
C27 0.043(6) 0.054(6) 0.029(5) -0.006(5) 0.000(5) 0.020(5)
C28 0.037(6) 0.065(7) 0.026(5) -0.005(4) -0.012(5) 0.015(5)
C29 0.026(5) 0.024(4) 0.038(5) 0.010(3) 0.001(4) -0.001(4)
C30 0.023(5) 0.025(4) 0.059(7) -0.005(4) 0.013(4) -0.007(4)
C31 0.023(5) 0.029(5) 0.041(6) 0.011(4) 0.002(4) -0.002(4)
C32 0.022(5) 0.033(5) 0.038(5) 0.014(4) 0.002(4) -0.008(4)
C33 0.038(6) 0.028(5) 0.034(5) 0.013(4) 0.003(4) 0.001(4)
C34 0.031(6) 0.032(5) 0.070(7) 0.003(5) 0.001(5) 0.004(4)
C35 0.037(6) 0.043(5) 0.048(6) -0.010(4) 0.009(5) 0.003(5)
C36 0.032(6) 0.041(6) 0.040(6) 0.000(4) -0.009(5) -0.002(5)
C37 0.031(5) 0.046(6) 0.046(6) 0.010(5) 0.007(5) -0.004(5)
C38 0.051(7) 0.065(8) 0.053(7) 0.032(6) 0.004(6) 0.011(6)
C39 0.035(6) 0.031(5) 0.053(6) 0.020(4) 0.011(5) 0.005(4)
C40 0.042(6) 0.059(7) 0.034(5) 0.028(5) -0.015(5) -0.016(5)
C41 0.061(7) 0.041(5) 0.026(5) 0.020(4) 0.002(5) -0.014(6)
C42 0.039(6) 0.040(5) 0.028(5) 0.015(4) 0.005(4) 0.000(5)
C43 0.040(6) 0.031(5) 0.032(5) 0.012(4) -0.003(4) -0.014(4)
C44 0.076(9) 0.054(7) 0.090(10) 0.029(7) 0.009(8) 0.017(7)
C45 0.053(8) 0.125(12) 0.079(9) 0.067(9) -0.030(7) -0.026(8)
C46 0.139(15) 0.058(7) 0.035(6) -0.001(5) 0.020(8) -0.038(9)
C47 0.045(7) 0.073(8) 0.060(7) 0.028(7) 0.016(6) 0.016(7)
C48 0.052(8) 0.078(9) 0.056(7) 0.011(6) -0.008(6) -0.035(7)
C49 0.060(7) 0.024(4) 0.042(5) 0.007(4) -0.004(6) 0.001(5)
C50 0.037(6) 0.031(5) 0.043(6) 0.010(4) -0.010(5) -0.007(4)
C51 0.042(6) 0.037(6) 0.037(6) 0.015(4) 0.006(5) -0.002(5)
C52 0.047(6) 0.038(5) 0.032(5) 0.001(4) -0.012(5) -0.009(5)
C53 0.034(6) 0.039(6) 0.051(7) 0.023(5) -0.002(5) 0.001(5)
C54 0.107(12) 0.028(5) 0.070(8) -0.006(5) 0.020(8) 0.003(7)
C55 0.051(7) 0.061(7) 0.058(7) 0.012(6) -0.021(6) -0.019(6)
C56 0.055(7) 0.055(7) 0.051(7) 0.020(5) 0.018(6) 0.006(6)
C57 0.117(12) 0.056(7) 0.040(7) -0.002(6) -0.012(7) -0.036(8)
C58 0.042(7) 0.066(7) 0.087(9) 0.024(7) -0.004(7) 0.002(7)
C59 0.026(5) 0.030(4) 0.038(5) 0.004(4) 0.000(4) 0.001(4)
C60 0.030(5) 0.042(5) 0.035(5) 0.018(4) 0.000(4) -0.007(4)
C61 0.018(5) 0.035(5) 0.045(6) 0.013(4) -0.003(4) -0.004(4)
C62 0.034(6) 0.031(5) 0.037(6) 0.008(4) -0.016(4) -0.007(4)
C63 0.037(6) 0.025(4) 0.034(5) 0.007(4) -0.012(4) -0.006(4)
C64 0.039(6) 0.043(6) 0.048(6) 0.010(5) -0.005(5) 0.011(5)
C65 0.048(7) 0.056(7) 0.032(5) 0.026(5) -0.005(5) 0.006(5)
C66 0.027(5) 0.061(7) 0.048(6) 0.023(5) 0.000(5) 0.000(5)
C67 0.026(5) 0.070(7) 0.043(6) 0.007(5) -0.018(5) -0.005(5)
C68 0.053(7) 0.039(5) 0.042(6) -0.007(4) -0.006(5) 0.005(5)
C69 0.080(11) 0.056(9) 0.098(12) 0.004(8) 0.019(9) 0.011(8)
C70 0.046(7) 0.050(7) 0.051(7) 0.003(6) 0.000(6) -0.016(5)
C71 0.069(10) 0.073(9) 0.056(8) 0.008(7) -0.003(7) -0.019(8)
C72 0.124(17) 0.105(15) 0.107(16) -0.008(13) -0.050(15) -0.013(13)
C73 0.082(9) 0.057(7) 0.027(5) -0.005(5) 0.006(6) -0.012(8)
C74 0.062(9) 0.077(9) 0.071(9) 0.017(7) -0.004(7) 0.006(7)
N9 0.081(9) 0.065(7) 0.074(8) 0.006(6) 0.006(7) 0.004(6)
C75 0.068(8) 0.051(7) 0.038(6) 0.005(5) -0.010(6) -0.012(6)
C76 0.065(8) 0.054(7) 0.068(8) -0.008(7) -0.017(7) 0.002(7)
N10 0.080(8) 0.066(7) 0.064(7) 0.009(5) -0.009(7) -0.024(7)
C77 0.078(11) 0.076(10) 0.120(13) 0.021(9) 0.027(10) 0.006(9)
O23 0.066(6) 0.069(6) 0.106(7) 0.035(5) -0.006(6) -0.006(5)
O24 0.138(12) 0.128(10) 0.122(11) 0.009(9) -0.024(10) -0.009(9)

loop_
_atom_type_symbol
_atom_type_description
_atom_type_scat_dispersion_real
_atom_type_scat_dispersion_imag
_atom_type_scat_source
C C 0.0033 0.0016 'International Tables Vol C Tables 4.2.6.8 and 6.1.1.4'
H H 0.0000 0.0000 'International Tables Vol C Tables 4.2.6.8 and 6.1.1.4'
N N 0.0061 0.0033 'International Tables Vol C Tables 4.2.6.8 and 6.1.1.4'
O O 0.0106 0.0060 'International Tables Vol C Tables 4.2.6.8 and 6.1.1.4'
F F 0.0171 0.0103 'International Tables Vol C Tables 4.2.6.8 and 6.1.1.4'
S S 0.1246 0.1234 'International Tables Vol C Tables 4.2.6.8 and 6.1.1.4'
Rh Rh -1.1178 0.9187 'International Tables Vol C Tables 4.2.6.8 and 6.1.1.4'

loop_
_geom_angle_atom_site_label_1
_geom_angle_atom_site_label_2
_geom_angle_atom_site_label_3
_geom_angle
C29 Rh1 C31 66.5(3)
C29 Rh1 C30 39.9(4)
C31 Rh1 C30 38.8(3)
C29 Rh1 N1 107.0(3)
C31 Rh1 N1 155.2(3)
C30 Rh1 N1 145.8(3)
C29 Rh1 C32 65.7(4)
C31 Rh1 C32 39.3(4)
C30 Rh1 C32 65.0(4)
N1 Rh1 C32 115.9(3)
C29 Rh1 O2 104.8(3)
C31 Rh1 O2 117.9(3)
C30 Rh1 O2 93.8(3)
N1 Rh1 O2 86.9(2)
C32 Rh1 O2 156.8(3)
C29 Rh1 C33 39.2(3)
C31 Rh1 C33 65.7(4)
C30 Rh1 C33 65.5(4)
N1 Rh1 C33 93.8(3)
C32 Rh1 C33 38.6(3)
O2 Rh1 C33 142.3(3)
C29 Rh1 O1 166.0(3)
C31 Rh1 O1 99.8(3)
C30 Rh1 O1 127.0(3)
N1 Rh1 O1 86.7(2)
C32 Rh1 O1 106.1(3)
O2 Rh1 O1 78.3(2)
C33 Rh1 O1 139.4(3)
C39 Rh2 C42 66.4(4)
C39 Rh2 N8 112.9(4)
C42 Rh2 N8 111.4(3)
C39 Rh2 O3 162.6(3)
C42 Rh2 O3 104.7(3)
N8 Rh2 O3 84.0(3)
C39 Rh2 C41 66.2(4)
C42 Rh2 C41 40.0(4)
N8 Rh2 C41 150.9(4)
O3 Rh2 C41 97.2(3)
C39 Rh2 C40 39.9(4)
C42 Rh2 C40 65.5(4)
N8 Rh2 C40 152.7(4)
O3 Rh2 C40 123.3(4)
C41 Rh2 C40 38.1(4)
C39 Rh2 C43 39.6(4)
C42 Rh2 C43 38.5(4)
N8 Rh2 C43 94.8(3)
O3 Rh2 C43 139.5(3)
C41 Rh2 C43 65.5(4)
C40 Rh2 C43 65.5(4)
C39 Rh2 O4 106.2(3)
C42 Rh2 O4 163.8(3)
N8 Rh2 O4 84.6(2)
O3 Rh2 O4 78.3(2)
C41 Rh2 O4 124.2(3)
C40 Rh2 O4 99.3(3)
C43 Rh2 O4 142.0(3)
C50 Rh3 C49 39.3(4)
C50 Rh3 N4 95.0(3)
C49 Rh3 N4 102.2(3)
C50 Rh3 O6 124.3(3)
C49 Rh3 O6 162.2(3)
N4 Rh3 O6 84.2(2)
C50 Rh3 C51 39.8(4)
C49 Rh3 C51 66.1(4)
N4 Rh3 C51 123.3(4)
O6 Rh3 C51 96.5(3)
C50 Rh3 C53 65.7(4)
C49 Rh3 C53 39.3(4)
N4 Rh3 C53 137.9(4)
O6 Rh3 C53 137.8(3)
C51 Rh3 C53 65.3(4)
C50 Rh3 C52 65.8(4)
C49 Rh3 C52 65.5(4)
N4 Rh3 C52 160.6(3)
O6 Rh3 C52 103.6(3)
C51 Rh3 C52 39.0(4)
C53 Rh3 C52 38.4(4)
C50 Rh3 O5 157.6(3)
C49 Rh3 O5 118.8(4)
N4 Rh3 O5 84.7(2)
O6 Rh3 O5 78.0(2)
C51 Rh3 O5 151.1(3)
C53 Rh3 O5 99.8(3)
C52 Rh3 O5 114.1(3)
C59 Rh4 O7 106.4(3)
C59 Rh4 N5 108.8(3)
O7 Rh4 N5 86.3(2)
C59 Rh4 C62 65.2(4)
O7 Rh4 C62 118.7(3)
N5 Rh4 C62 155.0(3)
C59 Rh4 C61 66.6(4)
O7 Rh4 C61 157.3(3)
N5 Rh4 C61 116.4(3)
C62 Rh4 C61 38.6(4)
C59 Rh4 C60 39.0(4)
O7 Rh4 C60 143.8(3)
N5 Rh4 C60 95.3(3)
C62 Rh4 C60 64.3(4)
C61 Rh4 C60 39.4(3)
C59 Rh4 C63 39.0(3)
O7 Rh4 C63 94.8(3)
N5 Rh4 C63 146.5(3)
C62 Rh4 C63 38.9(4)
C61 Rh4 C63 65.8(4)
C60 Rh4 C63 64.8(4)
C59 Rh4 O8 164.2(3)
O7 Rh4 O8 77.2(2)
N5 Rh4 O8 86.7(3)
C62 Rh4 O8 99.4(3)
C61 Rh4 O8 104.1(3)
C60 Rh4 O8 139.0(3)
C63 Rh4 O8 126.3(3)
C5 N1 C9 117.9(8)
C5 N1 Rh1 119.6(6)
C9 N1 Rh1 121.4(6)
C10 N2 N3 118.7(8)
C11 N3 N2 117.7(8)
C12 N4 C16 119.5(7)
C12 N4 Rh3 122.1(6)
C16 N4 Rh3 118.2(6)
C24 N5 C28 117.7(8)
C24 N5 Rh4 120.4(6)
C28 N5 Rh4 121.4(6)
C23 N6 N7 119.4(9)
C22 N7 N6 117.4(9)
C21 N8 C17 116.5(8)
C21 N8 Rh2 123.0(6)
C17 N8 Rh2 120.4(6)
C2 O1 Rh1 113.0(5)
C1 O2 Rh1 111.6(6)
C1 O3 Rh2 112.5(5)
C2 O4 Rh2 113.0(6)
C3 O5 Rh3 111.6(6)
C4 O6 Rh3 113.1(5)
C4 O7 Rh4 115.0(5)
C3 O8 Rh4 113.2(5)
O11 S1 O13 115.8(7)
O11 S1 O12 114.9(6)
O13 S1 O12 116.6(6)
O11 S1 C69 100.7(7)
O13 S1 C69 102.4(7)
O12 S1 C69 103.0(7)
O16 S2 O14 128.2(8)
O16 S2 O15 99.9(8)
O14 S2 O15 112.7(6)
O16 S2 C70 113.0(6)
O14 S2 C70 100.6(6)
O15 S2 C70 99.2(7)
O19 S3 O17 115.7(7)
O19 S3 O18 114.2(7)
O17 S3 O18 114.3(5)
O19 S3 C71 104.7(7)
O17 S3 C71 103.2(6)
O18 S3 C71 102.6(7)
O22 S4 O20 116.4(10)
O22 S4 O21 117.4(10)
O20 S4 O21 114.9(9)
O22 S4 C72 102.4(12)
O20 S4 C72 102.9(9)
O21 S4 C72 98.6(12)
O2 C1 O3 122.1(8)
O2 C1 C2 120.6(7)
O3 C1 C2 117.3(7)
O4 C2 O1 126.8(8)
O4 C2 C1 117.4(7)
O1 C2 C1 115.8(7)
O8 C3 O5 124.9(8)
O8 C3 C4 117.3(7)
O5 C3 C4 117.8(8)
O7 C4 O6 125.4(8)
O7 C4 C3 117.1(8)
O6 C4 C3 117.4(7)
N1 C5 C6 122.3(8)
C7 C6 C5 119.8(9)
C6 C7 C8 117.8(8)
C6 C7 C10 123.3(9)
C8 C7 C10 118.8(8)
C9 C8 C7 119.5(9)
N1 C9 C8 122.4(9)
O9 C10 N2 124.2(9)
O9 C10 C7 120.8(9)
N2 C10 C7 115.0(8)
N3 C11 C14 117.3(9)
N4 C12 C13 122.7(9)
C12 C13 C14 117.5(8)
C15 C14 C13 119.5(8)
C15 C14 C11 121.4(9)
C13 C14 C11 119.2(9)
C16 C15 C14 119.0(9)
C15 C16 N4 121.8(8)
N8 C17 C18 122.3(9)
C19 C18 C17 119.7(9)
C18 C19 C20 117.2(8)
C18 C19 C22 122.7(9)
C20 C19 C22 120.0(9)
C21 C20 C19 119.3(9)
N8 C21 C20 124.9(10)
N7 C22 C19 118.1(10)
O10 C23 N6 124.7(9)
O10 C23 C26 120.5(9)
N6 C23 C26 114.7(9)
N5 C24 C25 122.9(8)
C24 C25 C26 119.4(9)
C27 C26 C25 117.8(8)
C27 C26 C23 117.8(8)
C25 C26 C23 124.4(9)
C26 C27 C28 120.3(9)
N5 C28 C27 121.8(9)
C33 C29 C30 107.2(8)
C33 C29 C34 125.9(8)
C30 C29 C34 126.7(9)
C33 C29 Rh1 72.2(5)
C30 C29 Rh1 70.9(5)
C34 C29 Rh1 126.8(6)
C31 C30 C29 108.6(8)
C31 C30 C35 127.4(10)
C29 C30 C35 124.0(9)
C31 C30 Rh1 70.6(5)
C29 C30 Rh1 69.1(5)
C35 C30 Rh1 124.8(6)
C30 C31 C32 107.3(8)
C30 C31 C36 127.3(9)
C32 C31 C36 125.4(9)
C30 C31 Rh1 70.6(5)
C32 C31 Rh1 70.8(5)
C36 C31 Rh1 126.2(6)
C33 C32 C31 109.0(9)
C33 C32 C37 125.9(9)
C31 C32 C37 125.0(9)
C33 C32 Rh1 71.3(5)
C31 C32 Rh1 70.0(5)
C37 C32 Rh1 126.8(6)
C32 C33 C29 107.8(8)
C32 C33 C38 126.5(9)
C29 C33 C38 125.7(9)
C32 C33 Rh1 70.2(5)
C29 C33 Rh1 68.6(5)
C38 C33 Rh1 125.0(8)
C43 C39 C40 106.2(9)
C43 C39 C44 127.4(11)
C40 C39 C44 126.3(11)
C43 C39 Rh2 71.3(5)
C40 C39 Rh2 71.0(5)
C44 C39 Rh2 124.7(7)
C41 C40 C39 109.1(9)
C41 C40 C45 125.6(12)
C39 C40 C45 125.3(12)
C41 C40 Rh2 70.8(5)
C39 C40 Rh2 69.1(5)
C45 C40 Rh2 125.3(7)
C40 C41 C42 107.8(9)
C40 C41 C46 129.0(11)
C42 C41 C46 123.2(11)
C40 C41 Rh2 71.1(6)
C42 C41 Rh2 69.4(5)
C46 C41 Rh2 126.7(7)
C43 C42 C41 108.1(9)
C43 C42 C47 125.7(10)
C41 C42 C47 126.0(10)
C43 C42 Rh2 71.7(5)
C41 C42 Rh2 70.6(5)
C47 C42 Rh2 127.4(7)
C42 C43 C39 108.6(9)
C42 C43 C48 128.3(10)
C39 C43 C48 123.0(10)
C42 C43 Rh2 69.7(5)
C39 C43 Rh2 69.0(5)
C48 C43 Rh2 123.8(7)
C50 C49 C53 107.7(8)
C50 C49 C54 125.6(11)
C53 C49 C54 126.7(11)
C50 C49 Rh3 69.8(5)
C53 C49 Rh3 71.1(5)
C54 C49 Rh3 126.2(7)
C49 C50 C51 108.3(9)
C49 C50 C55 127.4(10)
C51 C50 C55 124.2(10)
C49 C50 Rh3 71.0(6)
C51 C50 Rh3 71.4(5)
C55 C50 Rh3 125.9(7)
C52 C51 C50 106.9(9)
C52 C51 C56 127.6(10)
C50 C51 C56 125.4(10)
C52 C51 Rh3 70.7(6)
C50 C51 Rh3 68.8(6)
C56 C51 Rh3 121.9(7)
C53 C52 C51 108.8(9)
C53 C52 C57 127.3(11)
C51 C52 C57 123.9(11)
C53 C52 Rh3 70.7(6)
C51 C52 Rh3 70.3(5)
C57 C52 Rh3 126.6(7)
C52 C53 C49 108.3(9)
C52 C53 C58 127.0(11)
C49 C53 C58 124.6(11)
C52 C53 Rh3 70.9(5)
C49 C53 Rh3 69.5(5)
C58 C53 Rh3 123.8(7)
C60 C59 C63 108.4(8)
C60 C59 C64 125.2(8)
C63 C59 C64 126.2(9)
C60 C59 Rh4 72.1(5)
C63 C59 Rh4 72.5(5)
C64 C59 Rh4 125.6(7)
C59 C60 C61 108.6(8)
C59 C60 C65 126.2(9)
C61 C60 C65 125.3(9)
C59 C60 Rh4 68.8(5)
C61 C60 Rh4 69.8(5)
C65 C60 Rh4 125.9(7)
C62 C61 C60 105.7(9)
C62 C61 C66 126.6(9)
C60 C61 C66 127.6(9)
C62 C61 Rh4 70.3(5)
C60 C61 Rh4 70.8(5)
C66 C61 Rh4 126.9(7)
C61 C62 C63 110.7(8)
C61 C62 C67 124.0(9)
C63 C62 C67 125.3(9)
C61 C62 Rh4 71.0(5)
C63 C62 Rh4 71.7(5)
C67 C62 Rh4 124.5(7)
C59 C63 C62 106.4(8)
C59 C63 C68 124.8(9)
C62 C63 C68 128.7(8)
C59 C63 Rh4 68.5(5)
C62 C63 Rh4 69.4(5)
C68 C63 Rh4 123.4(7)
F1 C69 F2 102.7(14)
F1 C69 F3 103.5(13)
F2 C69 F3 108.9(13)
F1 C69 S1 115.3(12)
F2 C69 S1 115.1(11)
F3 C69 S1 110.4(12)
F4 C70 F5 113.0(12)
F4 C70 F6 98.8(10)
F5 C70 F6 85.9(10)
F4 C70 S2 124.6(9)
F5 C70 S2 112.6(9)
F6 C70 S2 114.1(9)
F8 C71 F7 103.6(12)
F8 C71 F9 104.9(13)
F7 C71 F9 103.0(13)
F8 C71 S3 115.3(12)
F7 C71 S3 114.7(10)
F9 C71 S3 113.9(10)
F12 C72 F11 106(2)
F12 C72 F10 109(2)
F11 C72 F10 105.4(19)
F12 C72 S4 114.9(16)
F11 C72 S4 111(2)
F10 C72 S4 110.4(16)
N9 C73 C74 177.4(15)
N10 C75 C76 175.1(14)

loop_
_geom_bond_atom_site_label_1
_geom_bond_atom_site_label_2
_geom_bond_distance
Rh1 C29 2.106(8)
Rh1 C31 2.129(9)
Rh1 C30 2.130(9)
Rh1 N1 2.131(7)
Rh1 C32 2.139(9)
Rh1 O2 2.140(5)
Rh1 C33 2.154(9)
Rh1 O1 2.174(6)
Rh2 C39 2.111(9)
Rh2 C42 2.115(9)
Rh2 N8 2.117(7)
Rh2 O3 2.119(5)
Rh2 C41 2.132(9)
Rh2 C40 2.136(9)
Rh2 C43 2.142(9)
Rh2 O4 2.161(6)
Rh3 C50 2.102(9)
Rh3 C49 2.118(8)
Rh3 N4 2.125(7)
Rh3 O6 2.126(5)
Rh3 C51 2.136(10)
Rh3 C53 2.139(9)
Rh3 C52 2.141(9)
Rh3 O5 2.165(6)
Rh4 C59 2.114(8)
Rh4 O7 2.121(6)
Rh4 N5 2.127(7)
Rh4 C62 2.136(9)
Rh4 C61 2.145(9)
Rh4 C60 2.158(9)
Rh4 C63 2.166(9)
Rh4 O8 2.176(6)
N1 C5 1.342(11)
N1 C9 1.356(11)
N2 C10 1.324(12)
N2 N3 1.371(10)
N3 C11 1.277(12)
N4 C12 1.314(11)
N4 C16 1.371(11)
N5 C24 1.336(11)
N5 C28 1.351(12)
N6 C23 1.353(12)
N6 N7 1.380(11)
N7 C22 1.265(13)
N8 C21 1.332(11)
N8 C17 1.336(11)
O1 C2 1.253(10)
O2 C1 1.251(10)
O3 C1 1.287(10)
O4 C2 1.243(10)
O5 C3 1.260(9)
O6 C4 1.258(10)
O7 C4 1.256(10)
O8 C3 1.254(10)
O9 C10 1.221(11)
O10 C23 1.230(12)
O11 S1 1.430(9)
O12 S1 1.450(8)
O13 S1 1.446(9)
O14 S2 1.397(9)
O15 S2 1.601(11)
O16 S2 1.365(9)
O17 S3 1.445(9)
O18 S3 1.455(10)
O19 S3 1.432(9)
O20 S4 1.425(11)
O21 S4 1.438(12)
O22 S4 1.406(12)
S1 C69 1.733(17)
S2 C70 1.628(11)
S3 C71 1.734(15)
S4 C72 1.88(2)
F1 C69 1.335(17)
F2 C69 1.357(18)
F3 C69 1.369(16)
F4 C70 1.269(12)
F5 C70 1.362(14)
F6 C70 1.444(14)
F7 C71 1.337(15)
F8 C71 1.280(15)
F9 C71 1.383(17)
F10 C72 1.33(2)
F11 C72 1.32(2)
F12 C72 1.23(2)
C1 C2 1.541(12)
C3 C4 1.533(12)
C5 C6 1.376(12)
C6 C7 1.371(12)
C7 C8 1.403(13)
C7 C10 1.501(13)
C8 C9 1.357(13)
C11 C14 1.478(12)
C12 C13 1.400(12)
C13 C14 1.412(13)
C14 C15 1.386(13)
C15 C16 1.370(12)
C17 C18 1.389(12)
C18 C19 1.376(13)
C19 C20 1.387(13)
C19 C22 1.478(13)
C20 C21 1.343(13)
C23 C26 1.501(12)
C24 C25 1.378(12)
C25 C26 1.384(12)
C26 C27 1.370(13)
C27 C28 1.380(13)
C29 C33 1.431(13)
C29 C30 1.447(13)
C29 C34 1.502(13)
C30 C31 1.415(13)
C30 C35 1.492(13)
C31 C32 1.434(13)
C31 C36 1.489(13)
C32 C33 1.418(13)
C32 C37 1.507(13)
C33 C38 1.490(14)
C39 C43 1.442(14)
C39 C40 1.450(15)
C39 C44 1.466(15)
C40 C41 1.394(15)
C40 C45 1.499(15)
C41 C42 1.453(14)
C41 C46 1.502(15)
C42 C43 1.405(14)
C42 C47 1.492(14)
C43 C48 1.494(14)
C49 C50 1.418(15)
C49 C53 1.432(14)
C49 C54 1.506(13)
C50 C51 1.444(14)
C50 C55 1.501(14)
C51 C52 1.427(15)
C51 C56 1.463(14)
C52 C53 1.409(14)
C52 C57 1.528(13)
C53 C58 1.513(15)
C59 C60 1.428(13)
C59 C63 1.429(12)
C59 C64 1.514(13)
C60 C61 1.451(13)
C60 C65 1.500(12)
C61 C62 1.416(13)
C61 C66 1.453(14)
C62 C63 1.431(14)
C62 C67 1.503(13)
C63 C68 1.495(14)
C73 N9 1.098(14)
C73 C74 1.462(17)
C75 N10 1.163(15)
C75 C76 1.384(17)
C77 O23 1.453(16)

loop_
_platon_squeeze_void_nr
_platon_squeeze_void_average_x
_platon_squeeze_void_average_y
_platon_squeeze_void_average_z
_platon_squeeze_void_volume
_platon_squeeze_void_count_electrons
1 -0.039 0.250 0.000 330.5 68.8
2 0.028 0.750 0.500 330.6 68.9
3 0.127 0.308 0.325 20.4 0.6
4 0.215 0.111 0.638 15.7 -1.0
5 0.194 0.580 0.831 14.2 0.1
6 0.285 0.889 0.138 15.7 -1.0
7 0.306 0.420 0.331 14.2 0.1
8 0.372 0.692 0.825 20.4 0.3
9 0.628 0.192 0.675 20.4 0.5
10 0.694 0.920 0.169 14.1 0.0
11 0.715 0.389 0.362 15.7 -0.9
12 0.785 0.611 0.862 15.7 -1.0
13 0.806 0.080 0.669 14.2 -0.3
14 0.872 0.808 0.175 20.4 0.0
